data_7710155
loop_
_publ_author_name
'Merschel, Arne'
'Vishnevskiy, Yury V.'
'Neumann, Beate'
'Stammler, Georg'
'Ghadwal, Rajendra S.'

_publ_section_title
;
 Crystalline phosphino-functionalized mesoionic olefins (p-MIOs)
;
_journal_name_full 'Dalton Transactions'
_journal_paper_doi 10.1039/D2DT01314B
_journal_year 2022
_chemical_absolute_configuration ad
_chemical_formula_moiety 'I, 2(C H Cl3), C46 H52 N2 P'
_chemical_formula_sum 'C48 H54 Cl6 I N2 P'
_chemical_formula_weight 1029.50
_space_group_crystal_system monoclinic
_space_group_IT_number 4
_space_group_name_Hall 'P 2yb'
_space_group_name_H-M_alt 'P 1 21 1'
_atom_sites_solution_hydrogens geom
_atom_sites_solution_primary dual
_audit_creation_date 2020-07-21
_audit_creation_method
;
Olex2 1.3-ac4
(compiled 2019.04.23 svn.r3594 for Rigaku Oxford Diffraction, GUI svn.r5739)
;
_audit_update_record
;
2021-11-12 deposited with the CCDC.	2022-05-02 downloaded from the CCDC.
;
_cell_angle_alpha 90
_cell_angle_beta 100.423(3)
_cell_angle_gamma 90
_cell_formula_units_Z 2
_cell_length_a 9.6946(3)
_cell_length_b 23.0494(5)
_cell_length_c 11.1709(3)
_cell_measurement_reflns_used 19773
_cell_measurement_temperature 100.0(1)
_cell_measurement_theta_max 31.7930
_cell_measurement_theta_min 2.7510
_cell_volume 2455.00(12)
_computing_cell_refinement 'CrysAlisPro 1.171.40.82a (Rigaku OD, 2020)'
_computing_data_collection 'CrysAlisPro 1.171.40.82a (Rigaku OD, 2020)'
_computing_data_reduction 'CrysAlisPro 1.171.40.82a (Rigaku OD, 2020)'
_computing_molecular_graphics 'Olex2 (Dolomanov et al., 2009)'
_computing_publication_material 'Olex2 (Dolomanov et al., 2009)'
_computing_structure_refinement 'ShelXL (Sheldrick, 2015)'
_computing_structure_solution 'ShelXT (Sheldrick, 2015)'
_diffrn_ambient_environment N~2~
_diffrn_ambient_temperature 100.0(1)
_diffrn_detector 'CCD plate'
_diffrn_detector_area_resol_mean 5.3114
_diffrn_detector_type Atlas
_diffrn_measured_fraction_theta_full 0.998
_diffrn_measured_fraction_theta_max 0.999
_diffrn_measurement_details
;
List of Runs (angles in degrees, time in seconds):

  # Type    Start    End  Width  t~exp~   \w     \q     \k     \f   Frames
#--------------------------------------------------------------------------
  1  \w      4.00  70.00   1.00    5.00    --   16.92-123.00 -32.98   66
  2  \w      7.00  82.00   1.00    5.00    --   16.92  38.00   0.00   75
  3  \w     -2.00  83.00   1.00    5.00    --   16.92  38.00-120.00   85
  4  \w      0.00  88.00   1.00    5.00    --   16.92  38.00 150.00   88
  5  \w      0.00  67.00   1.00    5.00    --   16.92-118.00  21.06   67
  6  \w    -53.00  31.00   1.00    5.00    --   16.92 -38.00  60.00   84
  7  \w    -44.00  42.00   1.00    5.00    --   16.92 -57.00-180.00   86
  8  \w    -38.00  13.00   1.00    5.00    --  -17.08 -77.00-150.00   51
  9  \w    -75.00 -41.00   1.00    5.00    --  -17.08 131.00  37.89   34
 10  \w    -63.00   7.00   1.00    5.00    --  -17.08 -57.00   0.00   70
;
_diffrn_measurement_device 'four-circle diffractometer'
_diffrn_measurement_device_type 'SuperNova, Dual, Cu at home/near, Atlas'
_diffrn_measurement_method '\w scans'
_diffrn_orient_matrix_type 'CrysAlisPro convention (1999,Acta A55,543-557)'
_diffrn_orient_matrix_UB_11 -0.0733137000
_diffrn_orient_matrix_UB_12 -0.0044334000
_diffrn_orient_matrix_UB_13 -0.0170810000
_diffrn_orient_matrix_UB_21 0.0120944000
_diffrn_orient_matrix_UB_22 -0.0208252000
_diffrn_orient_matrix_UB_23 -0.0437105000
_diffrn_orient_matrix_UB_31 0.0033009000
_diffrn_orient_matrix_UB_32 -0.0222240000
_diffrn_orient_matrix_UB_33 0.0443453000
_diffrn_radiation_monochromator mirror
_diffrn_radiation_probe x-ray
_diffrn_radiation_type 'Mo K\a'
_diffrn_radiation_wavelength 0.71073
_diffrn_reflns_av_R_equivalents 0.0367
_diffrn_reflns_av_unetI/netI 0.0394
_diffrn_reflns_Laue_measured_fraction_full 0.998
_diffrn_reflns_Laue_measured_fraction_max 0.999
_diffrn_reflns_limit_h_max 13
_diffrn_reflns_limit_h_min -13
_diffrn_reflns_limit_k_max 32
_diffrn_reflns_limit_k_min -32
_diffrn_reflns_limit_l_max 15
_diffrn_reflns_limit_l_min -15
_diffrn_reflns_number 52929
_diffrn_reflns_point_group_measured_fraction_full 0.998
_diffrn_reflns_point_group_measured_fraction_max 0.999
_diffrn_reflns_theta_full 25.242
_diffrn_reflns_theta_max 30.033
_diffrn_reflns_theta_min 2.561
_diffrn_source 'micro-focus sealed X-ray tube'
_diffrn_source_type 'SuperNova (Mo) X-ray Source'
_exptl_absorpt_coefficient_mu 1.045
_exptl_absorpt_correction_T_max 1.00000
_exptl_absorpt_correction_T_min 0.94624
_exptl_absorpt_correction_type multi-scan
_exptl_absorpt_process_details
;
CrysAlisPro 1.171.40.82a (Rigaku Oxford Diffraction, 2020)
Empirical absorption correction using spherical harmonics,
implemented in SCALE3 ABSPACK scaling algorithm.
;
_exptl_crystal_colour 'clear colourless'
_exptl_crystal_colour_lustre clear
_exptl_crystal_colour_primary colourless
_exptl_crystal_density_diffrn 1.393
_exptl_crystal_description block
_exptl_crystal_F_000 1052
_exptl_crystal_size_max 0.269
_exptl_crystal_size_mid 0.196
_exptl_crystal_size_min 0.148
_refine_diff_density_max 1.249
_refine_diff_density_min -0.869
_refine_diff_density_rms 0.071
_refine_ls_abs_structure_details
;
 Flack x determined using 5655 quotients [(I+)-(I-)]/[(I+)+(I-)]
 (Parsons, Flack and Wagner, Acta Cryst. B69 (2013) 249-259).
;
_refine_ls_abs_structure_Flack -0.063(4)
_refine_ls_extinction_method none
_refine_ls_goodness_of_fit_ref 1.024
_refine_ls_hydrogen_treatment constr
_refine_ls_matrix_type full
_refine_ls_number_parameters 533
_refine_ls_number_reflns 14359
_refine_ls_number_restraints 1
_refine_ls_restrained_S_all 1.024
_refine_ls_R_factor_all 0.0425
_refine_ls_R_factor_gt 0.0363
_refine_ls_shift/su_max 0.001
_refine_ls_shift/su_mean 0.000
_refine_ls_structure_factor_coef Fsqd
_refine_ls_weighting_details 'w=1/[\s^2^(Fo^2^)+(0.0289P)^2^+1.7938P] where P=(Fo^2^+2Fc^2^)/3'
_refine_ls_weighting_scheme calc
_refine_ls_wR_factor_gt 0.0743
_refine_ls_wR_factor_ref 0.0778
_reflns_Friedel_coverage 0.955
_reflns_Friedel_fraction_full 0.998
_reflns_Friedel_fraction_max 0.999
_reflns_number_gt 13037
_reflns_number_total 14359
_reflns_threshold_expression 'I > 2\s(I)'
_cod_data_source_file d2dt01314b2.cif
_cod_data_source_block compound_3a
_cod_original_cell_volume 2454.99(11)
_cod_database_code 7710155
_shelx_shelxl_version_number 2018/3
_chemical_oxdiff_formula C48H54Cl6IN2P
_shelx_space_group_comment
;
The symmetry employed for this shelxl refinement is uniquely defined
by the following loop, which should always be used as a source of
symmetry information in preference to the above space-group names.
They are only intended as comments.
;
_diffrn_oxdiff_digest_frames
;
01396a4b458bb8663f697c4625692d0e6f00706ed41
;
_reflns_odcompleteness_completeness 99.88
_reflns_odcompleteness_iscentric 1
_reflns_odcompleteness_theta 29.97
_olex2_refinement_description
;
1. Fixed Uiso
 At 1.2 times of:
  All C(H) groups, All C(H,H) groups
 At 1.5 times of:
  All C(H,H,H) groups
2. Uiso/Uaniso restraints and constraints
Uanis(Cl6A) = Uanis(Cl6B) = Uanis(Cl5B) = Uanis(Cl5A)
3. Others
 Sof(Cl5B)=Sof(Cl6B)=Sof(H48A)=1-FVAR(1)
 Sof(Cl5A)=Sof(Cl6A)=Sof(H48)=FVAR(1)
4.a Ternary CH refined with riding coordinates:
 C47(H47), C48(H48), C48(H48A), C17(H17), C20(H20), C41(H41), C44(H44)
4.b Aromatic/amide H refined with riding coordinates:
 C6(H6), C7(H7), C8(H8), C9(H9), C10(H10), C13(H13), C14(H14), C15(H15),
 C24(H24), C25(H25), C26(H26), C27(H27), C28(H28), C30(H30), C31(H31), C32(H32),
  C33(H33), C34(H34), C37(H37), C38(H38), C39(H39)
4.c Idealised Me refined as rotating group:
 C4(H4A,H4B,H4C), C18(H18A,H18B,H18C), C19(H19A,H19B,H19C), C21(H21A,H21B,
 H21C), C22(H22A,H22B,H22C), C42(H42A,H42B,H42C), C43(H43A,H43B,H43C), C45(H45A,
 H45B,H45C), C46(H46A,H46B,H46C)
;
_olex2_date_sample_data_collection 2020-07-21
_olex2_submission_special_instructions 'No special instructions were received'
_oxdiff_exptl_absorpt_empirical_details
;
Empirical correction (ABSPACK) includes:
- Absorption correction using spherical harmonics
- Frame scaling
;
_oxdiff_exptl_absorpt_empirical_full_max 1.200
_oxdiff_exptl_absorpt_empirical_full_min 0.841

loop_
_space_group_symop_operation_xyz
'x, y, z'
'-x, y+1/2, -z'

loop_
_atom_site_label
_atom_site_type_symbol
_atom_site_fract_x
_atom_site_fract_y
_atom_site_fract_z
_atom_site_U_iso_or_equiv
_atom_site_adp_type
_atom_site_occupancy
_atom_site_site_symmetry_order
_atom_site_calc_flag
_atom_site_refinement_flags_posn
_atom_site_refinement_flags_adp
_atom_site_refinement_flags_occupancy
_atom_site_disorder_assembly
_atom_site_disorder_group
I1 I 0.69603(3) 0.38490(2) 0.83283(2) 0.02929(7) Uani 1 1 d . . . . .
Cl1 Cl 0.07894(13) 0.29932(5) 1.04348(10) 0.0372(3) Uani 1 1 d . . . . .
Cl2 Cl 0.00895(14) 0.23138(5) 0.82518(10) 0.0381(3) Uani 1 1 d . . . . .
Cl3 Cl 0.15237(18) 0.34044(8) 0.81959(15) 0.0759(6) Uani 1 1 d . . . . .
C47 C 0.0292(5) 0.30190(18) 0.8836(4) 0.0300(9) Uani 1 1 d . . . . .
H47 H -0.062999 0.322339 0.863087 0.036 Uiso 1 1 calc R . . . .
Cl4 Cl 0.48135(12) 0.32317(5) 0.10683(10) 0.0342(2) Uani 1 1 d . . . . .
Cl5A Cl 0.7221(3) 0.24809(10) 0.0861(2) 0.0444(3) Uani 0.652(4) 1 d . . P A 1
Cl5B Cl 0.6786(5) 0.23506(19) 0.1195(4) 0.0444(3) Uani 0.348(4) 1 d . . P A 2
Cl6A Cl 0.4432(3) 0.21297(11) -0.0277(3) 0.0444(3) Uani 0.652(4) 1 d . . P A 1
Cl6B Cl 0.4098(6) 0.2281(2) -0.0463(5) 0.0444(3) Uani 0.348(4) 1 d . . P A 2
C48 C 0.5526(5) 0.27346(18) 0.0171(4) 0.0303(9) Uani 1 1 d . . . . .
H48 H 0.564052 0.294259 -0.059053 0.036 Uiso 0.652(4) 1 calc R . P A 1
H48A H 0.594874 0.293186 -0.047374 0.036 Uiso 0.348(4) 1 calc R . P A 2
P1 P 0.71736(9) 0.61356(4) 0.74089(7) 0.01288(16) Uani 1 1 d . . . . .
N1 N 0.5619(3) 0.54701(11) 0.5565(2) 0.0110(5) Uani 1 1 d . . . . .
N2 N 0.7048(3) 0.49552(11) 0.4729(2) 0.0109(5) Uani 1 1 d . . . . .
C1 C 0.5684(3) 0.50887(13) 0.4669(3) 0.0113(6) Uani 1 1 d . . . . .
C2 C 0.6976(3) 0.55868(14) 0.6204(3) 0.0116(6) Uani 1 1 d . . . . .
C3 C 0.7866(3) 0.52525(14) 0.5683(3) 0.0129(6) Uani 1 1 d . . . . .
C4 C 0.9403(3) 0.51477(15) 0.5991(3) 0.0156(6) Uani 1 1 d . . . . .
H4A H 0.958034 0.478330 0.644489 0.023 Uiso 1 1 calc GR . . . .
H4B H 0.985296 0.546839 0.649143 0.023 Uiso 1 1 calc GR . . . .
H4C H 0.978956 0.512247 0.524052 0.023 Uiso 1 1 calc GR . . . .
C5 C 0.4484(3) 0.48466(13) 0.3818(3) 0.0137(6) Uani 1 1 d . . . . .
C6 C 0.3257(4) 0.47054(15) 0.4253(3) 0.0167(6) Uani 1 1 d . . . . .
H6 H 0.320298 0.477416 0.508200 0.020 Uiso 1 1 calc R . . . .
C7 C 0.2128(4) 0.44665(15) 0.3479(3) 0.0188(7) Uani 1 1 d . . . . .
H7 H 0.129859 0.437414 0.377931 0.023 Uiso 1 1 calc R . . . .
C8 C 0.2190(4) 0.43602(15) 0.2272(3) 0.0196(7) Uani 1 1 d . . . . .
H8 H 0.140929 0.419487 0.174584 0.024 Uiso 1 1 calc R . . . .
C9 C 0.3401(4) 0.44967(15) 0.1834(3) 0.0188(7) Uani 1 1 d . . . . .
H9 H 0.344953 0.442112 0.100696 0.023 Uiso 1 1 calc R . . . .
C10 C 0.4539(4) 0.47423(14) 0.2593(3) 0.0154(6) Uani 1 1 d . . . . .
H10 H 0.535861 0.484011 0.228128 0.018 Uiso 1 1 calc R . . . .
C11 C 0.4374(3) 0.57831(14) 0.5783(3) 0.0135(6) Uani 1 1 d . . . . .
C12 C 0.3814(4) 0.56351(15) 0.6813(3) 0.0169(6) Uani 1 1 d . . . . .
C13 C 0.2690(4) 0.59738(17) 0.7044(3) 0.0228(8) Uani 1 1 d . . . . .
H13 H 0.227860 0.589179 0.773480 0.027 Uiso 1 1 calc R . . . .
C14 C 0.2172(4) 0.64253(18) 0.6279(4) 0.0247(8) Uani 1 1 d . . . . .
H14 H 0.141285 0.665088 0.645433 0.030 Uiso 1 1 calc R . . . .
C15 C 0.2742(4) 0.65526(17) 0.5266(3) 0.0230(8) Uani 1 1 d . . . . .
H15 H 0.236284 0.686249 0.474911 0.028 Uiso 1 1 calc R . . . .
C16 C 0.3866(4) 0.62353(15) 0.4986(3) 0.0167(7) Uani 1 1 d . . . . .
C17 C 0.4345(4) 0.51377(16) 0.7667(3) 0.0208(7) Uani 1 1 d . . . . .
H17 H 0.516091 0.495562 0.737604 0.025 Uiso 1 1 calc R . . . .
C18 C 0.3217(5) 0.4669(2) 0.7670(4) 0.0300(9) Uani 1 1 d . . . . .
H18A H 0.361452 0.434454 0.818724 0.045 Uiso 1 1 calc GR . . . .
H18B H 0.289416 0.452954 0.683778 0.045 Uiso 1 1 calc GR . . . .
H18C H 0.242365 0.483377 0.798742 0.045 Uiso 1 1 calc GR . . . .
C19 C 0.4840(4) 0.53399(19) 0.8982(3) 0.0269(8) Uani 1 1 d . . . . .
H19A H 0.547592 0.567099 0.899022 0.040 Uiso 1 1 calc GR . . . .
H19B H 0.533318 0.502185 0.946124 0.040 Uiso 1 1 calc GR . . . .
H19C H 0.402704 0.545624 0.933430 0.040 Uiso 1 1 calc GR . . . .
C20 C 0.4458(4) 0.63859(15) 0.3853(3) 0.0163(6) Uani 1 1 d . . . . .
H20 H 0.531227 0.614290 0.385255 0.020 Uiso 1 1 calc R . . . .
C21 C 0.4891(4) 0.70262(16) 0.3837(4) 0.0250(8) Uani 1 1 d . . . . .
H21A H 0.405308 0.727174 0.374592 0.037 Uiso 1 1 calc GR . . . .
H21B H 0.537691 0.709386 0.315321 0.037 Uiso 1 1 calc GR . . . .
H21C H 0.551860 0.712155 0.460180 0.037 Uiso 1 1 calc GR . . . .
C22 C 0.3398(4) 0.62458(17) 0.2697(3) 0.0237(8) Uani 1 1 d . . . . .
H22A H 0.307653 0.584428 0.273399 0.035 Uiso 1 1 calc GR . . . .
H22B H 0.384602 0.629434 0.198383 0.035 Uiso 1 1 calc GR . . . .
H22C H 0.259498 0.650928 0.263325 0.035 Uiso 1 1 calc GR . . . .
C23 C 0.8811(3) 0.59077(14) 0.8369(3) 0.0130(6) Uani 1 1 d . . . . .
C24 C 0.9811(4) 0.63182(14) 0.8877(3) 0.0154(6) Uani 1 1 d . . . . .
H24 H 0.969096 0.671456 0.864828 0.019 Uiso 1 1 calc R . . . .
C25 C 1.0983(4) 0.61462(17) 0.9718(3) 0.0190(7) Uani 1 1 d . . . . .
H25 H 1.164863 0.642754 1.007409 0.023 Uiso 1 1 calc R . . . .
C26 C 1.1181(4) 0.55692(17) 1.0035(3) 0.0193(7) Uani 1 1 d . . . . .
H26 H 1.199468 0.545307 1.059119 0.023 Uiso 1 1 calc R . . . .
C27 C 1.0186(4) 0.51566(15) 0.9539(3) 0.0184(7) Uani 1 1 d . . . . .
H27 H 1.032300 0.475937 0.975564 0.022 Uiso 1 1 calc R . . . .
C28 C 0.8997(4) 0.53282(15) 0.8729(3) 0.0162(6) Uani 1 1 d . . . . .
H28 H 0.830348 0.504911 0.841660 0.019 Uiso 1 1 calc R . . . .
C29 C 0.7678(4) 0.67727(14) 0.6615(3) 0.0150(6) Uani 1 1 d . . . . .
C30 C 0.7271(4) 0.73066(16) 0.7025(3) 0.0201(7) Uani 1 1 d . . . . .
H30 H 0.676190 0.731969 0.767499 0.024 Uiso 1 1 calc R . . . .
C31 C 0.7605(4) 0.78194(16) 0.6489(4) 0.0241(8) Uani 1 1 d . . . . .
H31 H 0.733388 0.818124 0.678111 0.029 Uiso 1 1 calc R . . . .
C32 C 0.8327(4) 0.78047(17) 0.5538(4) 0.0270(8) Uani 1 1 d . . . . .
H32 H 0.855654 0.815625 0.517570 0.032 Uiso 1 1 calc R . . . .
C33 C 0.8720(4) 0.72769(17) 0.5106(4) 0.0255(8) Uani 1 1 d . . . . .
H33 H 0.920080 0.726753 0.443687 0.031 Uiso 1 1 calc R . . . .
C34 C 0.8415(4) 0.67632(16) 0.5648(3) 0.0191(7) Uani 1 1 d . . . . .
H34 H 0.870734 0.640353 0.536210 0.023 Uiso 1 1 calc R . . . .
C35 C 0.7610(3) 0.46290(14) 0.3812(3) 0.0113(6) Uani 1 1 d . . . . .
C36 C 0.8047(3) 0.49464(14) 0.2876(3) 0.0135(6) Uani 1 1 d . . . . .
C37 C 0.8422(4) 0.46292(17) 0.1929(3) 0.0200(7) Uani 1 1 d . . . . .
H37 H 0.869277 0.482717 0.126230 0.024 Uiso 1 1 calc R . . . .
C38 C 0.8408(4) 0.40282(16) 0.1940(3) 0.0201(7) Uani 1 1 d . . . . .
H38 H 0.864110 0.381950 0.127109 0.024 Uiso 1 1 calc R . . . .
C39 C 0.8058(4) 0.37300(14) 0.2913(3) 0.0179(7) Uani 1 1 d . . . . .
H39 H 0.810315 0.331826 0.292595 0.022 Uiso 1 1 calc R . . . .
C40 C 0.7638(4) 0.40248(14) 0.3880(3) 0.0146(6) Uani 1 1 d . . . . .
C41 C 0.8107(4) 0.56085(15) 0.2855(3) 0.0176(7) Uani 1 1 d . . . . .
H41 H 0.772750 0.575595 0.357312 0.021 Uiso 1 1 calc R . . . .
C42 C 0.7224(5) 0.58690(18) 0.1708(4) 0.0298(9) Uani 1 1 d . . . . .
H42A H 0.757477 0.573027 0.098983 0.045 Uiso 1 1 calc GR . . . .
H42B H 0.728746 0.629315 0.174680 0.045 Uiso 1 1 calc GR . . . .
H42C H 0.624330 0.575059 0.165202 0.045 Uiso 1 1 calc GR . . . .
C43 C 0.9629(4) 0.58171(17) 0.2981(4) 0.0247(8) Uani 1 1 d . . . . .
H43A H 0.965420 0.624193 0.301543 0.037 Uiso 1 1 calc GR . . . .
H43B H 1.001966 0.568421 0.227859 0.037 Uiso 1 1 calc GR . . . .
H43C H 1.018599 0.565854 0.372927 0.037 Uiso 1 1 calc GR . . . .
C44 C 0.7194(4) 0.36962(13) 0.4925(3) 0.0170(7) Uani 1 1 d . . . . .
H44 H 0.706827 0.398412 0.556583 0.020 Uiso 1 1 calc R . . . .
C45 C 0.5787(4) 0.33850(17) 0.4512(4) 0.0262(8) Uani 1 1 d . . . . .
H45A H 0.508852 0.366370 0.411336 0.039 Uiso 1 1 calc GR . . . .
H45B H 0.546911 0.321751 0.522155 0.039 Uiso 1 1 calc GR . . . .
H45C H 0.590556 0.307531 0.393823 0.039 Uiso 1 1 calc GR . . . .
C46 C 0.8318(4) 0.32614(17) 0.5492(4) 0.0249(8) Uani 1 1 d . . . . .
H46A H 0.844831 0.296988 0.488398 0.037 Uiso 1 1 calc GR . . . .
H46B H 0.801996 0.306994 0.618642 0.037 Uiso 1 1 calc GR . . . .
H46C H 0.920388 0.346605 0.576964 0.037 Uiso 1 1 calc GR . . . .

loop_
_atom_site_aniso_label
_atom_site_aniso_U_11
_atom_site_aniso_U_22
_atom_site_aniso_U_33
_atom_site_aniso_U_23
_atom_site_aniso_U_13
_atom_site_aniso_U_12
I1 0.03745(14) 0.02511(11) 0.02655(11) 0.00363(11) 0.00907(10) 0.00212(12)
Cl1 0.0386(6) 0.0375(6) 0.0317(5) -0.0105(4) -0.0039(5) 0.0049(5)
Cl2 0.0572(8) 0.0245(5) 0.0311(5) -0.0062(4) 0.0042(5) -0.0020(5)
Cl3 0.0622(10) 0.0874(12) 0.0676(10) 0.0452(9) -0.0163(8) -0.0465(9)
C47 0.034(2) 0.0209(19) 0.032(2) 0.0020(16) -0.0028(18) -0.0036(16)
Cl4 0.0330(6) 0.0344(5) 0.0373(5) -0.0116(4) 0.0114(4) -0.0056(4)
Cl5A 0.0431(10) 0.0297(8) 0.0589(9) -0.0161(7) 0.0047(6) 0.0003(5)
Cl5B 0.0431(10) 0.0297(8) 0.0589(9) -0.0161(7) 0.0047(6) 0.0003(5)
Cl6A 0.0431(10) 0.0297(8) 0.0589(9) -0.0161(7) 0.0047(6) 0.0003(5)
Cl6B 0.0431(10) 0.0297(8) 0.0589(9) -0.0161(7) 0.0047(6) 0.0003(5)
C48 0.034(2) 0.025(2) 0.031(2) -0.0046(16) 0.0051(18) -0.0023(17)
P1 0.0122(4) 0.0137(4) 0.0129(4) -0.0038(3) 0.0028(3) -0.0004(3)
N1 0.0083(12) 0.0109(12) 0.0137(12) -0.0019(10) 0.0015(10) 0.0005(9)
N2 0.0107(13) 0.0115(12) 0.0105(11) -0.0019(9) 0.0024(10) -0.0007(10)
C1 0.0121(15) 0.0110(14) 0.0110(13) -0.0002(11) 0.0030(11) 0.0003(11)
C2 0.0093(14) 0.0150(14) 0.0101(13) 0.0000(11) 0.0008(11) -0.0013(11)
C3 0.0102(15) 0.0148(14) 0.0131(14) -0.0005(11) 0.0007(12) -0.0015(11)
C4 0.0103(15) 0.0208(16) 0.0158(15) -0.0056(12) 0.0023(12) 0.0004(12)
C5 0.0115(15) 0.0106(14) 0.0174(15) -0.0012(11) -0.0014(12) 0.0001(11)
C6 0.0160(16) 0.0162(15) 0.0181(15) -0.0036(12) 0.0037(13) -0.0013(12)
C7 0.0123(16) 0.0162(16) 0.0272(18) -0.0011(13) 0.0019(14) -0.0013(12)
C8 0.0163(17) 0.0165(16) 0.0229(17) -0.0040(13) -0.0049(14) -0.0020(13)
C9 0.0212(18) 0.0169(16) 0.0160(15) -0.0023(12) -0.0025(13) 0.0030(13)
C10 0.0153(16) 0.0144(15) 0.0156(15) 0.0004(12) 0.0007(12) 0.0027(12)
C11 0.0094(15) 0.0143(15) 0.0166(15) -0.0055(12) 0.0020(12) 0.0012(11)
C12 0.0120(16) 0.0209(16) 0.0183(16) -0.0053(13) 0.0044(13) -0.0025(13)
C13 0.0145(17) 0.032(2) 0.0226(17) -0.0116(15) 0.0056(14) 0.0009(14)
C14 0.0130(17) 0.030(2) 0.031(2) -0.0127(16) 0.0033(15) 0.0061(14)
C15 0.0184(18) 0.0225(18) 0.0263(18) -0.0063(15) -0.0009(15) 0.0083(14)
C16 0.0146(16) 0.0157(16) 0.0182(16) -0.0061(12) -0.0015(13) 0.0014(12)
C17 0.0165(18) 0.0266(18) 0.0211(17) 0.0021(14) 0.0082(14) -0.0013(14)
C18 0.032(2) 0.033(2) 0.028(2) 0.0007(17) 0.0123(17) -0.0114(18)
C19 0.024(2) 0.039(2) 0.0174(17) 0.0021(16) 0.0031(15) -0.0063(17)
C20 0.0164(16) 0.0146(15) 0.0168(15) -0.0001(12) -0.0001(13) 0.0048(12)
C21 0.027(2) 0.0156(17) 0.029(2) 0.0034(15) -0.0020(17) -0.0027(15)
C22 0.025(2) 0.0208(18) 0.0225(17) -0.0016(14) -0.0031(15) 0.0017(15)
C23 0.0114(15) 0.0185(15) 0.0097(13) -0.0018(11) 0.0032(11) 0.0003(12)
C24 0.0174(17) 0.0133(15) 0.0153(15) -0.0023(12) 0.0022(13) -0.0015(12)
C25 0.0156(17) 0.0246(17) 0.0158(15) -0.0027(13) 0.0005(13) -0.0044(14)
C26 0.0157(17) 0.0293(19) 0.0126(15) 0.0029(13) 0.0017(13) 0.0042(14)
C27 0.0238(19) 0.0198(17) 0.0132(15) 0.0025(12) 0.0077(14) 0.0033(14)
C28 0.0219(18) 0.0160(15) 0.0115(14) -0.0020(12) 0.0049(13) -0.0039(13)
C29 0.0120(16) 0.0141(15) 0.0172(15) -0.0009(12) -0.0019(12) -0.0010(12)
C30 0.0194(18) 0.0182(16) 0.0214(16) -0.0059(13) 0.0003(14) 0.0013(13)
C31 0.0223(19) 0.0150(17) 0.033(2) -0.0040(14) -0.0011(16) 0.0007(14)
C32 0.022(2) 0.0187(18) 0.039(2) 0.0076(16) 0.0008(17) -0.0033(14)
C33 0.024(2) 0.0255(19) 0.0277(19) 0.0011(15) 0.0074(16) -0.0035(15)
C34 0.0168(17) 0.0188(17) 0.0215(17) -0.0013(13) 0.0035(14) 0.0004(13)
C35 0.0076(14) 0.0147(14) 0.0113(13) -0.0032(11) 0.0014(11) 0.0035(11)
C36 0.0117(15) 0.0151(15) 0.0139(14) -0.0005(12) 0.0032(12) 0.0009(12)
C37 0.0195(18) 0.0271(19) 0.0159(15) -0.0003(13) 0.0094(14) 0.0026(14)
C38 0.0181(17) 0.0255(18) 0.0180(15) -0.0096(13) 0.0070(13) -0.0022(13)
C39 0.0159(16) 0.0152(18) 0.0227(16) -0.0065(12) 0.0036(13) -0.0014(11)
C40 0.0113(15) 0.0159(15) 0.0161(14) -0.0027(11) 0.0015(12) 0.0007(11)
C41 0.0215(18) 0.0145(15) 0.0180(16) 0.0026(12) 0.0066(14) -0.0010(13)
C42 0.038(2) 0.027(2) 0.0243(19) 0.0099(16) 0.0039(17) 0.0033(17)
C43 0.026(2) 0.0206(18) 0.0276(19) 0.0009(15) 0.0063(16) -0.0055(15)
C44 0.0195(17) 0.0125(16) 0.0195(15) 0.0005(11) 0.0043(13) 0.0002(11)
C45 0.023(2) 0.0207(18) 0.035(2) 0.0086(15) 0.0059(16) -0.0030(15)
C46 0.026(2) 0.0206(18) 0.0263(19) 0.0037(15) -0.0003(16) 0.0035(15)

loop_
_atom_type_symbol
_atom_type_description
_atom_type_scat_dispersion_real
_atom_type_scat_dispersion_imag
_atom_type_scat_source
C C 0.0033 0.0016 'International Tables Vol C Tables 4.2.6.8 and 6.1.1.4'
H H 0.0000 0.0000 'International Tables Vol C Tables 4.2.6.8 and 6.1.1.4'
Cl Cl 0.1484 0.1585 'International Tables Vol C Tables 4.2.6.8 and 6.1.1.4'
I I -0.4742 1.8119 'International Tables Vol C Tables 4.2.6.8 and 6.1.1.4'
N N 0.0061 0.0033 'International Tables Vol C Tables 4.2.6.8 and 6.1.1.4'
P P 0.1023 0.0942 'International Tables Vol C Tables 4.2.6.8 and 6.1.1.4'

loop_
_exptl_crystal_face_index_h
_exptl_crystal_face_index_k
_exptl_crystal_face_index_l
_exptl_crystal_face_perp_dist
1 1 -1 0.1055
1 -1 0 0.1135
1 0 1 0.0528
-1 0 -1 0.1004
0 0 -1 0.0893
0 0 1 0.0591
0 1 0 0.1276
-1 1 1 0.0701
-1 0 1 0.0770
-1 -1 1 0.0800
-1 0 0 0.0788
2 -22 10 0.0898
-12 -14 6 0.0832
7 24 -9 0.1005
-2 -23 -10 0.0903
0 31 -4 0.1129

loop_
_geom_angle_atom_site_label_1
_geom_angle_atom_site_label_2
_geom_angle_atom_site_label_3
_geom_angle
_geom_angle_site_symmetry_1
_geom_angle_site_symmetry_3
_geom_angle_publ_flag
Cl1 C47 H47 108.5 . . ?
Cl2 C47 Cl1 109.7(2) . . ?
Cl2 C47 H47 108.5 . . ?
Cl3 C47 Cl1 110.5(2) . . ?
Cl3 C47 Cl2 111.1(3) . . ?
Cl3 C47 H47 108.5 . . ?
Cl4 C48 Cl5A 113.4(2) . . ?
Cl4 C48 Cl5B 105.0(3) . . ?
Cl4 C48 Cl6A 113.6(3) . . ?
Cl4 C48 Cl6B 104.7(3) . . ?
Cl4 C48 H48 106.9 . . ?
Cl4 C48 H48A 111.8 . . ?
Cl5A C48 H48 106.9 . . ?
Cl5B C48 Cl6B 111.3(3) . . ?
Cl5B C48 H48A 111.8 . . ?
Cl6A C48 Cl5A 108.8(2) . . ?
Cl6A C48 H48 106.9 . . ?
Cl6B C48 H48A 111.8 . . ?
C23 P1 C2 101.36(15) . . ?
C23 P1 C29 103.66(15) . . ?
C29 P1 C2 101.52(15) . . ?
C1 N1 C2 109.8(3) . . ?
C1 N1 C11 126.7(3) . . ?
C2 N1 C11 123.1(3) . . ?
C1 N2 C3 110.2(3) . . ?
C1 N2 C35 124.9(3) . . ?
C3 N2 C35 124.1(3) . . ?
N1 C1 N2 106.9(3) . . ?
N1 C1 C5 126.3(3) . . ?
N2 C1 C5 126.8(3) . . ?
N1 C2 P1 118.0(2) . . ?
C3 C2 P1 135.6(3) . . ?
C3 C2 N1 106.3(3) . . ?
N2 C3 C4 120.5(3) . . ?
C2 C3 N2 106.8(3) . . ?
C2 C3 C4 132.7(3) . . ?
C3 C4 H4A 109.5 . . ?
C3 C4 H4B 109.5 . . ?
C3 C4 H4C 109.5 . . ?
H4A C4 H4B 109.5 . . ?
H4A C4 H4C 109.5 . . ?
H4B C4 H4C 109.5 . . ?
C6 C5 C1 119.0(3) . . ?
C10 C5 C1 122.0(3) . . ?
C10 C5 C6 119.0(3) . . ?
C5 C6 H6 120.0 . . ?
C7 C6 C5 120.1(3) . . ?
C7 C6 H6 120.0 . . ?
C6 C7 H7 119.6 . . ?
C6 C7 C8 120.8(3) . . ?
C8 C7 H7 119.6 . . ?
C7 C8 H8 120.2 . . ?
C7 C8 C9 119.5(3) . . ?
C9 C8 H8 120.2 . . ?
C8 C9 H9 119.7 . . ?
C10 C9 C8 120.6(3) . . ?
C10 C9 H9 119.7 . . ?
C5 C10 H10 120.0 . . ?
C9 C10 C5 120.0(3) . . ?
C9 C10 H10 120.0 . . ?
C12 C11 N1 118.1(3) . . ?
C12 C11 C16 124.0(3) . . ?
C16 C11 N1 117.8(3) . . ?
C11 C12 C13 116.4(3) . . ?
C11 C12 C17 124.2(3) . . ?
C13 C12 C17 119.4(3) . . ?
C12 C13 H13 119.5 . . ?
C14 C13 C12 120.9(3) . . ?
C14 C13 H13 119.5 . . ?
C13 C14 H14 119.6 . . ?
C15 C14 C13 120.9(3) . . ?
C15 C14 H14 119.6 . . ?
C14 C15 H15 119.4 . . ?
C14 C15 C16 121.2(4) . . ?
C16 C15 H15 119.4 . . ?
C11 C16 C20 123.8(3) . . ?
C15 C16 C11 116.6(3) . . ?
C15 C16 C20 119.6(3) . . ?
C12 C17 H17 108.1 . . ?
C12 C17 C18 111.8(3) . . ?
C12 C17 C19 112.6(3) . . ?
C18 C17 H17 108.1 . . ?
C19 C17 H17 108.1 . . ?
C19 C17 C18 108.1(3) . . ?
C17 C18 H18A 109.5 . . ?
C17 C18 H18B 109.5 . . ?
C17 C18 H18C 109.5 . . ?
H18A C18 H18B 109.5 . . ?
H18A C18 H18C 109.5 . . ?
H18B C18 H18C 109.5 . . ?
C17 C19 H19A 109.5 . . ?
C17 C19 H19B 109.5 . . ?
C17 C19 H19C 109.5 . . ?
H19A C19 H19B 109.5 . . ?
H19A C19 H19C 109.5 . . ?
H19B C19 H19C 109.5 . . ?
C16 C20 H20 108.1 . . ?
C16 C20 C21 112.0(3) . . ?
C16 C20 C22 110.9(3) . . ?
C21 C20 H20 108.1 . . ?
C22 C20 H20 108.1 . . ?
C22 C20 C21 109.6(3) . . ?
C20 C21 H21A 109.5 . . ?
C20 C21 H21B 109.5 . . ?
C20 C21 H21C 109.5 . . ?
H21A C21 H21B 109.5 . . ?
H21A C21 H21C 109.5 . . ?
H21B C21 H21C 109.5 . . ?
C20 C22 H22A 109.5 . . ?
C20 C22 H22B 109.5 . . ?
C20 C22 H22C 109.5 . . ?
H22A C22 H22B 109.5 . . ?
H22A C22 H22C 109.5 . . ?
H22B C22 H22C 109.5 . . ?
C24 C23 P1 120.6(3) . . ?
C28 C23 P1 119.9(3) . . ?
C28 C23 C24 119.1(3) . . ?
C23 C24 H24 120.0 . . ?
C25 C24 C23 120.1(3) . . ?
C25 C24 H24 120.0 . . ?
C24 C25 H25 119.8 . . ?
C26 C25 C24 120.3(3) . . ?
C26 C25 H25 119.8 . . ?
C25 C26 H26 120.0 . . ?
C25 C26 C27 120.0(3) . . ?
C27 C26 H26 120.0 . . ?
C26 C27 H27 120.1 . . ?
C28 C27 C26 119.8(3) . . ?
C28 C27 H27 120.1 . . ?
C23 C28 H28 119.7 . . ?
C27 C28 C23 120.6(3) . . ?
C27 C28 H28 119.7 . . ?
C30 C29 P1 115.7(3) . . ?
C30 C29 C34 118.8(3) . . ?
C34 C29 P1 125.5(3) . . ?
C29 C30 H30 119.7 . . ?
C31 C30 C29 120.5(3) . . ?
C31 C30 H30 119.7 . . ?
C30 C31 H31 119.9 . . ?
C32 C31 C30 120.2(3) . . ?
C32 C31 H31 119.9 . . ?
C31 C32 H32 120.0 . . ?
C31 C32 C33 120.1(4) . . ?
C33 C32 H32 120.0 . . ?
C32 C33 H33 119.9 . . ?
C34 C33 C32 120.2(4) . . ?
C34 C33 H33 119.9 . . ?
C29 C34 H34 119.9 . . ?
C33 C34 C29 120.2(3) . . ?
C33 C34 H34 119.9 . . ?
C36 C35 N2 117.2(3) . . ?
C40 C35 N2 118.9(3) . . ?
C40 C35 C36 123.8(3) . . ?
C35 C36 C41 123.3(3) . . ?
C37 C36 C35 116.7(3) . . ?
C37 C36 C41 119.9(3) . . ?
C36 C37 H37 119.5 . . ?
C38 C37 C36 121.0(3) . . ?
C38 C37 H37 119.5 . . ?
C37 C38 H38 119.7 . . ?
C39 C38 C37 120.7(3) . . ?
C39 C38 H38 119.7 . . ?
C38 C39 H39 119.5 . . ?
C38 C39 C40 121.0(3) . . ?
C40 C39 H39 119.5 . . ?
C35 C40 C39 116.6(3) . . ?
C35 C40 C44 122.4(3) . . ?
C39 C40 C44 121.0(3) . . ?
C36 C41 H41 107.9 . . ?
C36 C41 C42 112.8(3) . . ?
C36 C41 C43 110.5(3) . . ?
C42 C41 H41 107.9 . . ?
C42 C41 C43 109.7(3) . . ?
C43 C41 H41 107.9 . . ?
C41 C42 H42A 109.5 . . ?
C41 C42 H42B 109.5 . . ?
C41 C42 H42C 109.5 . . ?
H42A C42 H42B 109.5 . . ?
H42A C42 H42C 109.5 . . ?
H42B C42 H42C 109.5 . . ?
C41 C43 H43A 109.5 . . ?
C41 C43 H43B 109.5 . . ?
C41 C43 H43C 109.5 . . ?
H43A C43 H43B 109.5 . . ?
H43A C43 H43C 109.5 . . ?
H43B C43 H43C 109.5 . . ?
C40 C44 H44 107.9 . . ?
C40 C44 C45 111.2(3) . . ?
C40 C44 C46 111.5(3) . . ?
C45 C44 H44 107.9 . . ?
C46 C44 H44 107.9 . . ?
C46 C44 C45 110.2(3) . . ?
C44 C45 H45A 109.5 . . ?
C44 C45 H45B 109.5 . . ?
C44 C45 H45C 109.5 . . ?
H45A C45 H45B 109.5 . . ?
H45A C45 H45C 109.5 . . ?
H45B C45 H45C 109.5 . . ?
C44 C46 H46A 109.5 . . ?
C44 C46 H46B 109.5 . . ?
C44 C46 H46C 109.5 . . ?
H46A C46 H46B 109.5 . . ?
H46A C46 H46C 109.5 . . ?
H46B C46 H46C 109.5 . . ?

loop_
_geom_bond_atom_site_label_1
_geom_bond_atom_site_label_2
_geom_bond_distance
_geom_bond_site_symmetry_2
_geom_bond_publ_flag
Cl1 C47 1.765(4) . ?
Cl2 C47 1.749(4) . ?
Cl3 C47 1.742(5) . ?
C47 H47 1.0000 . ?
Cl4 C48 1.745(4) . ?
Cl5A C48 1.783(5) . ?
Cl5B C48 1.754(7) . ?
Cl6A C48 1.768(5) . ?
Cl6B C48 1.776(7) . ?
C48 H48 1.0000 . ?
C48 H48A 1.0000 . ?
P1 C2 1.832(3) . ?
P1 C23 1.824(3) . ?
P1 C29 1.827(3) . ?
N1 C1 1.342(4) . ?
N1 C2 1.405(4) . ?
N1 C11 1.464(4) . ?
N2 C1 1.347(4) . ?
N2 C3 1.389(4) . ?
N2 C35 1.454(4) . ?
C1 C5 1.473(5) . ?
C2 C3 1.364(4) . ?
C3 C4 1.487(5) . ?
C4 H4A 0.9800 . ?
C4 H4B 0.9800 . ?
C4 H4C 0.9800 . ?
C5 C6 1.402(5) . ?
C5 C10 1.400(5) . ?
C6 H6 0.9500 . ?
C6 C7 1.381(5) . ?
C7 H7 0.9500 . ?
C7 C8 1.383(5) . ?
C8 H8 0.9500 . ?
C8 C9 1.387(5) . ?
C9 H9 0.9500 . ?
C9 C10 1.385(5) . ?
C10 H10 0.9500 . ?
C11 C12 1.400(5) . ?
C11 C16 1.401(5) . ?
C12 C13 1.402(5) . ?
C12 C17 1.521(5) . ?
C13 H13 0.9500 . ?
C13 C14 1.382(6) . ?
C14 H14 0.9500 . ?
C14 C15 1.378(6) . ?
C15 H15 0.9500 . ?
C15 C16 1.393(5) . ?
C16 C20 1.522(5) . ?
C17 H17 1.0000 . ?
C17 C18 1.538(5) . ?
C17 C19 1.533(5) . ?
C18 H18A 0.9800 . ?
C18 H18B 0.9800 . ?
C18 H18C 0.9800 . ?
C19 H19A 0.9800 . ?
C19 H19B 0.9800 . ?
C19 H19C 0.9800 . ?
C20 H20 1.0000 . ?
C20 C21 1.535(5) . ?
C20 C22 1.532(5) . ?
C21 H21A 0.9800 . ?
C21 H21B 0.9800 . ?
C21 H21C 0.9800 . ?
C22 H22A 0.9800 . ?
C22 H22B 0.9800 . ?
C22 H22C 0.9800 . ?
C23 C24 1.399(5) . ?
C23 C28 1.397(5) . ?
C24 H24 0.9500 . ?
C24 C25 1.395(5) . ?
C25 H25 0.9500 . ?
C25 C26 1.381(5) . ?
C26 H26 0.9500 . ?
C26 C27 1.396(5) . ?
C27 H27 0.9500 . ?
C27 C28 1.389(5) . ?
C28 H28 0.9500 . ?
C29 C30 1.394(5) . ?
C29 C34 1.399(5) . ?
C30 H30 0.9500 . ?
C30 C31 1.389(5) . ?
C31 H31 0.9500 . ?
C31 C32 1.374(6) . ?
C32 H32 0.9500 . ?
C32 C33 1.387(6) . ?
C33 H33 0.9500 . ?
C33 C34 1.386(5) . ?
C34 H34 0.9500 . ?
C35 C36 1.403(4) . ?
C35 C40 1.395(4) . ?
C36 C37 1.388(5) . ?
C36 C41 1.527(5) . ?
C37 H37 0.9500 . ?
C37 C38 1.385(5) . ?
C38 H38 0.9500 . ?
C38 C39 1.379(5) . ?
C39 H39 0.9500 . ?
C39 C40 1.398(4) . ?
C40 C44 1.517(5) . ?
C41 H41 1.0000 . ?
C41 C42 1.530(5) . ?
C41 C43 1.534(5) . ?
C42 H42A 0.9800 . ?
C42 H42B 0.9800 . ?
C42 H42C 0.9800 . ?
C43 H43A 0.9800 . ?
C43 H43B 0.9800 . ?
C43 H43C 0.9800 . ?
C44 H44 1.0000 . ?
C44 C45 1.536(5) . ?
C44 C46 1.530(5) . ?
C45 H45A 0.9800 . ?
C45 H45B 0.9800 . ?
C45 H45C 0.9800 . ?
C46 H46A 0.9800 . ?
C46 H46B 0.9800 . ?
C46 H46C 0.9800 . ?

loop_
_geom_torsion_atom_site_label_1
_geom_torsion_atom_site_label_2
_geom_torsion_atom_site_label_3
_geom_torsion_atom_site_label_4
_geom_torsion
_geom_torsion_site_symmetry_1
_geom_torsion_site_symmetry_2
_geom_torsion_site_symmetry_3
_geom_torsion_site_symmetry_4
_geom_torsion_publ_flag
P1 C2 C3 N2 -174.9(3) . . . . ?
P1 C2 C3 C4 8.5(6) . . . . ?
P1 C23 C24 C25 172.7(3) . . . . ?
P1 C23 C28 C27 -174.7(2) . . . . ?
P1 C29 C30 C31 179.7(3) . . . . ?
P1 C29 C34 C33 179.1(3) . . . . ?
N1 C1 C5 C6 -38.7(5) . . . . ?
N1 C1 C5 C10 142.6(3) . . . . ?
N1 C2 C3 N2 1.6(3) . . . . ?
N1 C2 C3 C4 -175.0(3) . . . . ?
N1 C11 C12 C13 175.2(3) . . . . ?
N1 C11 C12 C17 -5.0(5) . . . . ?
N1 C11 C16 C15 -175.5(3) . . . . ?
N1 C11 C16 C20 5.2(5) . . . . ?
N2 C1 C5 C6 138.6(3) . . . . ?
N2 C1 C5 C10 -40.1(5) . . . . ?
N2 C35 C36 C37 -172.5(3) . . . . ?
N2 C35 C36 C41 6.9(5) . . . . ?
N2 C35 C40 C39 173.9(3) . . . . ?
N2 C35 C40 C44 -4.3(5) . . . . ?
C1 N1 C2 P1 175.8(2) . . . . ?
C1 N1 C2 C3 -1.4(4) . . . . ?
C1 N1 C11 C12 110.6(4) . . . . ?
C1 N1 C11 C16 -73.0(4) . . . . ?
C1 N2 C3 C2 -1.3(4) . . . . ?
C1 N2 C3 C4 175.8(3) . . . . ?
C1 N2 C35 C36 90.6(4) . . . . ?
C1 N2 C35 C40 -87.0(4) . . . . ?
C1 C5 C6 C7 -178.7(3) . . . . ?
C1 C5 C10 C9 177.9(3) . . . . ?
C2 P1 C23 C24 139.0(3) . . . . ?
C2 P1 C23 C28 -49.2(3) . . . . ?
C2 P1 C29 C30 150.2(3) . . . . ?
C2 P1 C29 C34 -29.5(3) . . . . ?
C2 N1 C1 N2 0.6(3) . . . . ?
C2 N1 C1 C5 178.4(3) . . . . ?
C2 N1 C11 C12 -77.4(4) . . . . ?
C2 N1 C11 C16 98.9(4) . . . . ?
C3 N2 C1 N1 0.4(3) . . . . ?
C3 N2 C1 C5 -177.3(3) . . . . ?
C3 N2 C35 C36 -78.3(4) . . . . ?
C3 N2 C35 C40 104.1(4) . . . . ?
C5 C6 C7 C8 0.4(5) . . . . ?
C6 C5 C10 C9 -0.8(5) . . . . ?
C6 C7 C8 C9 -0.2(5) . . . . ?
C7 C8 C9 C10 -0.5(5) . . . . ?
C8 C9 C10 C5 1.0(5) . . . . ?
C10 C5 C6 C7 0.1(5) . . . . ?
C11 N1 C1 N2 173.4(3) . . . . ?
C11 N1 C1 C5 -8.8(5) . . . . ?
C11 N1 C2 P1 2.7(4) . . . . ?
C11 N1 C2 C3 -174.5(3) . . . . ?
C11 C12 C13 C14 0.4(5) . . . . ?
C11 C12 C17 C18 -116.8(4) . . . . ?
C11 C12 C17 C19 121.3(4) . . . . ?
C11 C16 C20 C21 -125.6(4) . . . . ?
C11 C16 C20 C22 111.6(4) . . . . ?
C12 C11 C16 C15 0.6(5) . . . . ?
C12 C11 C16 C20 -178.6(3) . . . . ?
C12 C13 C14 C15 0.3(6) . . . . ?
C13 C12 C17 C18 62.9(4) . . . . ?
C13 C12 C17 C19 -59.0(4) . . . . ?
C13 C14 C15 C16 -0.7(6) . . . . ?
C14 C15 C16 C11 0.2(5) . . . . ?
C14 C15 C16 C20 179.5(3) . . . . ?
C15 C16 C20 C21 55.1(4) . . . . ?
C15 C16 C20 C22 -67.7(4) . . . . ?
C16 C11 C12 C13 -0.9(5) . . . . ?
C16 C11 C12 C17 178.8(3) . . . . ?
C17 C12 C13 C14 -179.3(3) . . . . ?
C23 P1 C2 N1 155.3(2) . . . . ?
C23 P1 C2 C3 -28.6(4) . . . . ?
C23 P1 C29 C30 -105.0(3) . . . . ?
C23 P1 C29 C34 75.4(3) . . . . ?
C23 C24 C25 C26 1.4(5) . . . . ?
C24 C23 C28 C27 -2.7(5) . . . . ?
C24 C25 C26 C27 -1.8(5) . . . . ?
C25 C26 C27 C28 -0.2(5) . . . . ?
C26 C27 C28 C23 2.4(5) . . . . ?
C28 C23 C24 C25 0.8(5) . . . . ?
C29 P1 C2 N1 -98.1(3) . . . . ?
C29 P1 C2 C3 78.1(4) . . . . ?
C29 P1 C23 C24 34.0(3) . . . . ?
C29 P1 C23 C28 -154.1(3) . . . . ?
C29 C30 C31 C32 0.8(6) . . . . ?
C30 C29 C34 C33 -0.6(5) . . . . ?
C30 C31 C32 C33 0.2(6) . . . . ?
C31 C32 C33 C34 -1.4(6) . . . . ?
C32 C33 C34 C29 1.6(6) . . . . ?
C34 C29 C30 C31 -0.6(5) . . . . ?
C35 N2 C1 N1 -169.8(3) . . . . ?
C35 N2 C1 C5 12.5(5) . . . . ?
C35 N2 C3 C2 169.0(3) . . . . ?
C35 N2 C3 C4 -13.9(5) . . . . ?
C35 C36 C37 C38 -2.2(5) . . . . ?
C35 C36 C41 C42 -122.9(4) . . . . ?
C35 C36 C41 C43 114.0(4) . . . . ?
C35 C40 C44 C45 108.4(4) . . . . ?
C35 C40 C44 C46 -128.1(3) . . . . ?
C36 C35 C40 C39 -3.5(5) . . . . ?
C36 C35 C40 C44 178.3(3) . . . . ?
C36 C37 C38 C39 -1.9(6) . . . . ?
C37 C36 C41 C42 56.4(4) . . . . ?
C37 C36 C41 C43 -66.7(4) . . . . ?
C37 C38 C39 C40 3.4(6) . . . . ?
C38 C39 C40 C35 -0.8(5) . . . . ?
C38 C39 C40 C44 177.4(3) . . . . ?
C39 C40 C44 C45 -69.7(4) . . . . ?
C39 C40 C44 C46 53.8(4) . . . . ?
C40 C35 C36 C37 5.0(5) . . . . ?
C40 C35 C36 C41 -175.7(3) . . . . ?
C41 C36 C37 C38 178.5(3) . . . . ?

loop_
_exptl_oxdiff_crystal_face_indexfrac_h
_exptl_oxdiff_crystal_face_indexfrac_k
_exptl_oxdiff_crystal_face_indexfrac_l
_exptl_oxdiff_crystal_face_x
_exptl_oxdiff_crystal_face_y
_exptl_oxdiff_crystal_face_z
1.0000 1.0000 -1.0000 -0.0607 0.0350 -0.0633
1.0000 -1.0001 0.0000 -0.0689 0.0329 0.0255
1.0000 0.0000 1.0000 -0.0904 -0.0316 0.0476
-1.0000 -0.0000 -1.0000 0.0904 0.0316 -0.0476
0.0000 -0.0001 -1.0000 0.0171 0.0437 -0.0443
-0.0000 0.0001 1.0000 -0.0171 -0.0437 0.0443
-0.0000 1.0001 0.0000 -0.0044 -0.0208 -0.0222
-1.0000 1.0002 1.0000 0.0518 -0.0766 0.0188
-1.0000 0.0001 1.0000 0.0562 -0.0558 0.0410
-1.0000 -1.0000 1.0000 0.0607 -0.0350 0.0633
-1.0000 0.0000 -0.0000 0.0733 -0.0121 -0.0033
2.4738 -22.1399 10.4696 -0.2620 0.0334 0.9645
-11.9198 -14.1503 5.9601 0.8348 -0.1100 0.5394
6.8893 23.7337 -8.5812 -0.4637 -0.0359 -0.8853
-2.0945 -23.3019 -10.0900 0.4292 0.9010 0.0635
-0.0179 31.1070 -4.4724 -0.0602 -0.4525 -0.8897
